data_4107125
loop_
_publ_author_name
'Marc-Etienne Moret'
'Jonas C. Peters'

_publ_section_title
;
 N2 Functionalization at Iron Metallaboratranes
;
_journal_name_full 'Journal of the American Chemical Society'
_journal_page_first 18118
_journal_page_last 18121
_journal_paper_doi 10.1021/ja208675p
_journal_volume 133
_journal_year 2011
_chemical_formula_sum 'C47 H79 B Fe N3 P3 Si2'
_chemical_formula_weight 901.88
_chemical_name_systematic
; 
 ? 
;
_space_group_IT_number 61
_symmetry_cell_setting orthorhombic
_symmetry_space_group_name_Hall '-P 2ac 2ab'
_symmetry_space_group_name_H-M 'P b c a'
_atom_sites_solution_hydrogens geom
_atom_sites_solution_primary direct
_atom_sites_solution_secondary difmap
_audit_creation_method SHELXL-97
_cell_angle_alpha 90.00
_cell_angle_beta 90.00
_cell_angle_gamma 90.00
_cell_formula_units_Z 8
_cell_length_a 11.2149(5)
_cell_length_b 24.1170(10)
_cell_length_c 37.5403(13)
_cell_measurement_reflns_used 9428
_cell_measurement_temperature 100(2)
_cell_measurement_theta_max 26.45
_cell_measurement_theta_min 2.17
_cell_volume 10153.5(7)
_computing_cell_refinement 'SAINT-Plus v7.66A (Bruker-AXS, 2009)'
_computing_data_collection 'APEX2 v2010.7-0 (Bruker-AXS, 2010)'
_computing_data_reduction 'SAINT-Plus v7.66A (Bruker-AXS, 2009)'
_computing_molecular_graphics 'Bruker SHELXTL'
_computing_publication_material 'Bruker SHELXTL'
_computing_structure_refinement 'SHELXL-97 (Sheldrick, 2008)'
_computing_structure_solution 'SHELXS-97 (Sheldrick, 2008)'
_diffrn_ambient_temperature 100(2)
_diffrn_detector_area_resol_mean 8.3
_diffrn_measured_fraction_theta_full 0.999
_diffrn_measured_fraction_theta_max 0.999
_diffrn_measurement_device_type 'Bruker KAPPA APEX II'
_diffrn_measurement_method '\w and \f scans'
_diffrn_radiation_monochromator graphite
_diffrn_radiation_source 'fine-focus sealed tube'
_diffrn_radiation_type MoK\a
_diffrn_radiation_wavelength 0.71073
_diffrn_reflns_av_R_equivalents 0.0984
_diffrn_reflns_av_sigmaI/netI 0.0425
_diffrn_reflns_limit_h_max 13
_diffrn_reflns_limit_h_min -13
_diffrn_reflns_limit_k_max 24
_diffrn_reflns_limit_k_min -28
_diffrn_reflns_limit_l_max 44
_diffrn_reflns_limit_l_min -44
_diffrn_reflns_number 121411
_diffrn_reflns_theta_full 24.72
_diffrn_reflns_theta_max 24.72
_diffrn_reflns_theta_min 1.77
_exptl_absorpt_coefficient_mu 0.472
_exptl_absorpt_correction_T_max 0.9722
_exptl_absorpt_correction_T_min 0.8409
_exptl_absorpt_correction_type multi-scan
_exptl_absorpt_process_details 'SADABS v2008/1 (Bruker-AXS, 2008)'
_exptl_crystal_colour black
_exptl_crystal_density_diffrn 1.180
_exptl_crystal_description plate
_exptl_crystal_F_000 3888
_exptl_crystal_size_max 0.38
_exptl_crystal_size_mid 0.18
_exptl_crystal_size_min 0.06
_refine_diff_density_max 0.450
_refine_diff_density_min -0.282
_refine_diff_density_rms 0.065
_refine_ls_extinction_method none
_refine_ls_goodness_of_fit_ref 1.144
_refine_ls_hydrogen_treatment constr
_refine_ls_matrix_type full
_refine_ls_number_parameters 533
_refine_ls_number_reflns 8661
_refine_ls_number_restraints 0
_refine_ls_restrained_S_all 1.144
_refine_ls_R_factor_all 0.0715
_refine_ls_R_factor_gt 0.0504
_refine_ls_shift/su_max 0.001
_refine_ls_shift/su_mean 0.000
_refine_ls_structure_factor_coef Fsqd
_refine_ls_weighting_details 'calc w=1/[\s^2^(Fo^2^)+(0.0327P)^2^+12.5940P] where P=(Fo^2^+2Fc^2^)/3'
_refine_ls_weighting_scheme calc
_refine_ls_wR_factor_gt 0.0963
_refine_ls_wR_factor_ref 0.1025
_reflns_number_gt 6852
_reflns_number_total 8661
_reflns_threshold_expression >2sigma(I)
_cod_data_source_file ja208675p_si_002_4.cif
_cod_data_source_block mem131
_cod_database_code 4107125

loop_
_symmetry_equiv_pos_as_xyz
'x, y, z'
'-x+1/2, -y, z+1/2'
'-x, y+1/2, -z+1/2'
'x+1/2, -y+1/2, -z'
'-x, -y, -z'
'x-1/2, y, -z-1/2'
'x, -y-1/2, z-1/2'
'-x-1/2, y-1/2, z'

loop_
_atom_site_label
_atom_site_type_symbol
_atom_site_fract_x
_atom_site_fract_y
_atom_site_fract_z
_atom_site_U_iso_or_equiv
_atom_site_adp_type
_atom_site_occupancy
_atom_site_symmetry_multiplicity
_atom_site_calc_flag
_atom_site_refinement_flags
Fe Fe 0.18340(4) 0.376607(17) 0.111933(10) 0.01391(11) Uani 1 1 d .
P1 P 0.25036(7) 0.29074(3) 0.123476(19) 0.01534(17) Uani 1 1 d .
P2 P 0.10677(7) 0.39192(3) 0.05748(2) 0.01686(18) Uani 1 1 d .
P3 P -0.06942(8) 0.20365(3) 0.16917(2) 0.02234(19) Uani 1 1 d .
Si2 Si 0.05952(9) 0.45640(4) 0.20811(2) 0.0249(2) Uani 1 1 d .
Si1 Si 0.29169(8) 0.49684(4) 0.17916(2) 0.0224(2) Uani 1 1 d .
N1 N 0.4111(2) 0.42372(10) 0.08314(6) 0.0180(6) Uani 1 1 d .
C13 C -0.0938(3) 0.31348(12) 0.14016(8) 0.0175(7) Uani 1 1 d .
C37 C 0.3237(3) 0.40223(12) 0.09368(8) 0.0171(7) Uani 1 1 d .
N3 N 0.1690(2) 0.45116(10) 0.17432(6) 0.0185(6) Uani 1 1 d .
C7 C -0.0858(3) 0.32658(12) 0.07091(8) 0.0169(7) Uani 1 1 d .
C19 C 0.4077(3) 0.27094(13) 0.11327(8) 0.0200(7) Uani 1 1 d .
H19 H 0.4168 0.2313 0.1205 0.024 Uiso 1 1 calc R
N2 N 0.1560(2) 0.41585(10) 0.14666(6) 0.0166(6) Uani 1 1 d .
C1 C 0.0480(3) 0.24556(12) 0.09517(7) 0.0148(6) Uani 1 1 d .
C12 C -0.2003(3) 0.30496(12) 0.06349(8) 0.0190(7) Uani 1 1 d .
H12 H -0.2373 0.2815 0.0806 0.023 Uiso 1 1 calc R
C14 C -0.1299(3) 0.27510(13) 0.16694(8) 0.0185(7) Uani 1 1 d .
C8 C -0.0391(3) 0.36349(12) 0.04604(8) 0.0170(7) Uani 1 1 d .
C3 C 0.2166(3) 0.18201(12) 0.09384(8) 0.0183(7) Uani 1 1 d .
H3 H 0.2973 0.1743 0.0997 0.022 Uiso 1 1 calc R
C25 C 0.0753(3) 0.46719(13) 0.04962(9) 0.0246(8) Uani 1 1 d .
H25 H 0.0375 0.4708 0.0256 0.030 Uiso 1 1 calc R
C22 C 0.2336(3) 0.27155(12) 0.17142(7) 0.0189(7) Uani 1 1 d .
H22 H 0.1457 0.2702 0.1757 0.023 Uiso 1 1 calc R
C21 C 0.4341(3) 0.27342(14) 0.07346(8) 0.0245(7) Uani 1 1 d .
H21A H 0.4265 0.3118 0.0651 0.037 Uiso 1 1 calc R
H21B H 0.3773 0.2499 0.0606 0.037 Uiso 1 1 calc R
H21C H 0.5154 0.2602 0.0690 0.037 Uiso 1 1 calc R
C5 C 0.0318(3) 0.15418(13) 0.06761(8) 0.0212(7) Uani 1 1 d .
H5 H -0.0146 0.1277 0.0550 0.025 Uiso 1 1 calc R
C41 C 0.5179(3) 0.42669(14) 0.02707(8) 0.0270(8) Uani 1 1 d .
H41A H 0.5149 0.3861 0.0261 0.041 Uiso 1 1 calc R
H41B H 0.5907 0.4398 0.0154 0.041 Uiso 1 1 calc R
H41C H 0.4481 0.4421 0.0149 0.041 Uiso 1 1 calc R
C24 C 0.2815(3) 0.31471(13) 0.19773(8) 0.0255(8) Uani 1 1 d .
H24A H 0.2521 0.3063 0.2217 0.038 Uiso 1 1 calc R
H24B H 0.2543 0.3517 0.1906 0.038 Uiso 1 1 calc R
H24C H 0.3689 0.3137 0.1977 0.038 Uiso 1 1 calc R
C6 C -0.0171(3) 0.20470(12) 0.07686(8) 0.0192(7) Uani 1 1 d .
H6 H -0.0976 0.2121 0.0706 0.023 Uiso 1 1 calc R
B B -0.0159(3) 0.30324(15) 0.10481(9) 0.0187(8) Uani 1 1 d .
C2 C 0.1676(3) 0.23367(12) 0.10266(7) 0.0148(6) Uani 1 1 d .
C18 C -0.1485(3) 0.36640(13) 0.14185(8) 0.0195(7) Uani 1 1 d .
H18 H -0.1259 0.3933 0.1247 0.023 Uiso 1 1 calc R
C11 C -0.2600(3) 0.31671(13) 0.03232(8) 0.0218(7) Uani 1 1 d .
H11 H -0.3351 0.3000 0.0276 0.026 Uiso 1 1 calc R
C30 C 0.1831(3) 0.40010(16) -0.01720(8) 0.0356(9) Uani 1 1 d .
H30A H 0.2463 0.3887 -0.0337 0.053 Uiso 1 1 calc R
H30B H 0.1865 0.4403 -0.0138 0.053 Uiso 1 1 calc R
H30C H 0.1053 0.3899 -0.0271 0.053 Uiso 1 1 calc R
C44 C 0.2986(3) 0.54807(14) 0.14268(9) 0.0301(8) Uani 1 1 d .
H44A H 0.3232 0.5296 0.1206 0.045 Uiso 1 1 calc R
H44B H 0.3565 0.5770 0.1487 0.045 Uiso 1 1 calc R
H44C H 0.2198 0.5648 0.1393 0.045 Uiso 1 1 calc R
C38 C 0.5178(3) 0.44548(12) 0.06593(8) 0.0194(7) Uani 1 1 d .
C4 C 0.1489(3) 0.14232(13) 0.07680(8) 0.0215(7) Uani 1 1 d .
H4 H 0.1823 0.1071 0.0714 0.026 Uiso 1 1 calc R
C46 C 0.0096(3) 0.38727(14) 0.22269(8) 0.0276(8) Uani 1 1 d .
H46A H -0.0076 0.3643 0.2018 0.041 Uiso 1 1 calc R
H46B H -0.0627 0.3910 0.2372 0.041 Uiso 1 1 calc R
H46C H 0.0725 0.3697 0.2369 0.041 Uiso 1 1 calc R
C23 C 0.2797(3) 0.21339(13) 0.18081(8) 0.0239(7) Uani 1 1 d .
H23A H 0.3659 0.2117 0.1766 0.036 Uiso 1 1 calc R
H23B H 0.2394 0.1858 0.1659 0.036 Uiso 1 1 calc R
H23C H 0.2634 0.2056 0.2060 0.036 Uiso 1 1 calc R
C9 C -0.1013(3) 0.37651(14) 0.01512(8) 0.0263(8) Uani 1 1 d .
H9 H -0.0679 0.4021 -0.0013 0.032 Uiso 1 1 calc R
C15 C -0.2157(3) 0.29146(14) 0.19232(8) 0.0220(7) Uani 1 1 d .
H15 H -0.2390 0.2657 0.2101 0.026 Uiso 1 1 calc R
C17 C -0.2321(3) 0.38109(14) 0.16679(8) 0.0239(7) Uani 1 1 d .
H17 H -0.2661 0.4172 0.1665 0.029 Uiso 1 1 calc R
C28 C 0.2005(3) 0.37104(13) 0.01860(8) 0.0228(7) Uani 1 1 d .
H28 H 0.2851 0.3779 0.0257 0.027 Uiso 1 1 calc R
C20 C 0.4992(3) 0.30394(14) 0.13483(9) 0.0269(8) Uani 1 1 d .
H20A H 0.5796 0.2957 0.1260 0.040 Uiso 1 1 calc R
H20B H 0.4935 0.2936 0.1600 0.040 Uiso 1 1 calc R
H20C H 0.4832 0.3437 0.1322 0.040 Uiso 1 1 calc R
C39 C 0.5154(3) 0.50866(13) 0.06788(9) 0.0285(8) Uani 1 1 d .
H39A H 0.4458 0.5226 0.0549 0.043 Uiso 1 1 calc R
H39B H 0.5883 0.5236 0.0571 0.043 Uiso 1 1 calc R
H39C H 0.5107 0.5203 0.0928 0.043 Uiso 1 1 calc R
C16 C -0.2667(3) 0.34311(14) 0.19234(8) 0.0239(8) Uani 1 1 d .
H16 H -0.3250 0.3527 0.2097 0.029 Uiso 1 1 calc R
C29 C 0.1889(3) 0.30831(14) 0.01306(9) 0.0300(8) Uani 1 1 d .
H29A H 0.1102 0.2999 0.0031 0.045 Uiso 1 1 calc R
H29B H 0.1982 0.2893 0.0360 0.045 Uiso 1 1 calc R
H29C H 0.2509 0.2956 -0.0034 0.045 Uiso 1 1 calc R
C33 C -0.0020(3) 0.22838(15) 0.23910(8) 0.0324(9) Uani 1 1 d .
H33A H -0.0043 0.2183 0.2644 0.049 Uiso 1 1 calc R
H33B H -0.0333 0.2660 0.2361 0.049 Uiso 1 1 calc R
H33C H 0.0805 0.2269 0.2305 0.049 Uiso 1 1 calc R
C10 C -0.2105(3) 0.35289(14) 0.00791(8) 0.0263(8) Uani 1 1 d .
H10 H -0.2513 0.3614 -0.0136 0.032 Uiso 1 1 calc R
C47 C -0.0629(3) 0.50164(15) 0.19188(10) 0.0386(9) Uani 1 1 d .
H47A H -0.0332 0.5396 0.1890 0.058 Uiso 1 1 calc R
H47B H -0.1284 0.5014 0.2092 0.058 Uiso 1 1 calc R
H47C H -0.0918 0.4878 0.1689 0.058 Uiso 1 1 calc R
C40 C 0.6264(3) 0.42334(14) 0.08592(9) 0.0257(8) Uani 1 1 d .
H40A H 0.6249 0.4369 0.1105 0.039 Uiso 1 1 calc R
H40B H 0.6993 0.4362 0.0742 0.039 Uiso 1 1 calc R
H40C H 0.6246 0.3827 0.0859 0.039 Uiso 1 1 calc R
C45 C 0.4340(3) 0.45820(15) 0.18179(9) 0.0332(8) Uani 1 1 d .
H45A H 0.4354 0.4360 0.2037 0.050 Uiso 1 1 calc R
H45B H 0.5007 0.4844 0.1820 0.050 Uiso 1 1 calc R
H45C H 0.4412 0.4337 0.1611 0.050 Uiso 1 1 calc R
C43 C 0.1570(3) 0.49172(15) 0.24160(9) 0.0364(9) Uani 1 1 d .
H43A H 0.1076 0.5133 0.2585 0.044 Uiso 1 1 calc R
H43B H 0.2026 0.4638 0.2553 0.044 Uiso 1 1 calc R
C36 C -0.1624(4) 0.10568(15) 0.13869(11) 0.0474(11) Uani 1 1 d .
H36A H -0.1585 0.0826 0.1601 0.071 Uiso 1 1 calc R
H36B H -0.0841 0.1063 0.1271 0.071 Uiso 1 1 calc R
H36C H -0.2215 0.0903 0.1222 0.071 Uiso 1 1 calc R
C34 C -0.1984(3) 0.16474(14) 0.14899(10) 0.0319(8) Uani 1 1 d .
H34 H -0.2154 0.1840 0.1259 0.038 Uiso 1 1 calc R
C27 C -0.0132(3) 0.48840(14) 0.07725(9) 0.0333(9) Uani 1 1 d .
H27A H 0.0216 0.4850 0.1011 0.050 Uiso 1 1 calc R
H27B H -0.0866 0.4664 0.0760 0.050 Uiso 1 1 calc R
H27C H -0.0316 0.5274 0.0724 0.050 Uiso 1 1 calc R
C42 C 0.2436(3) 0.53073(14) 0.22168(9) 0.0335(9) Uani 1 1 d .
H42A H 0.3141 0.5384 0.2368 0.040 Uiso 1 1 calc R
H42B H 0.2035 0.5664 0.2164 0.040 Uiso 1 1 calc R
C35 C -0.3174(3) 0.16464(16) 0.16925(11) 0.0441(10) Uani 1 1 d .
H35A H -0.3783 0.1460 0.1549 0.066 Uiso 1 1 calc R
H35B H -0.3421 0.2029 0.1739 0.066 Uiso 1 1 calc R
H35C H -0.3076 0.1449 0.1919 0.066 Uiso 1 1 calc R
C32 C -0.0327(4) 0.12874(16) 0.22391(11) 0.0531(12) Uani 1 1 d .
H32A H 0.0469 0.1247 0.2134 0.080 Uiso 1 1 calc R
H32B H -0.0874 0.1024 0.2126 0.080 Uiso 1 1 calc R
H32C H -0.0286 0.1212 0.2495 0.080 Uiso 1 1 calc R
C31 C -0.0778(3) 0.18791(14) 0.21788(9) 0.0312(8) Uani 1 1 d .
H31 H -0.1625 0.1906 0.2260 0.037 Uiso 1 1 calc R
C26 C 0.1879(3) 0.50272(13) 0.04985(9) 0.0307(8) Uani 1 1 d .
H26A H 0.1673 0.5411 0.0439 0.046 Uiso 1 1 calc R
H26B H 0.2445 0.4884 0.0322 0.046 Uiso 1 1 calc R
H26C H 0.2244 0.5015 0.0736 0.046 Uiso 1 1 calc R

loop_
_atom_site_aniso_label
_atom_site_aniso_U_11
_atom_site_aniso_U_22
_atom_site_aniso_U_33
_atom_site_aniso_U_23
_atom_site_aniso_U_13
_atom_site_aniso_U_12
Fe 0.0142(2) 0.0115(2) 0.0160(2) -0.00001(17) -0.00125(17) 0.00099(18)
P1 0.0138(4) 0.0135(4) 0.0188(4) 0.0013(3) -0.0004(3) 0.0011(3)
P2 0.0174(4) 0.0146(4) 0.0185(4) 0.0028(3) -0.0033(3) -0.0027(3)
P3 0.0243(4) 0.0157(4) 0.0270(4) 0.0036(4) 0.0076(4) 0.0003(4)
Si2 0.0319(5) 0.0197(5) 0.0232(5) -0.0056(4) 0.0071(4) -0.0044(4)
Si1 0.0280(5) 0.0178(5) 0.0212(4) -0.0019(4) -0.0006(4) -0.0063(4)
N1 0.0154(14) 0.0151(14) 0.0234(13) 0.0018(11) 0.0000(11) -0.0020(12)
C13 0.0144(16) 0.0159(17) 0.0222(16) -0.0037(13) -0.0049(13) 0.0017(13)
C37 0.0238(17) 0.0092(15) 0.0183(15) -0.0016(12) -0.0046(14) 0.0041(14)
N3 0.0244(14) 0.0136(14) 0.0174(13) -0.0043(10) 0.0014(11) -0.0011(11)
C7 0.0183(16) 0.0119(16) 0.0203(15) -0.0031(12) 0.0039(13) 0.0032(13)
C19 0.0161(15) 0.0150(16) 0.0289(17) 0.0012(14) 0.0026(13) 0.0024(13)
N2 0.0158(13) 0.0131(14) 0.0210(13) 0.0037(11) -0.0005(11) 0.0015(11)
C1 0.0156(15) 0.0131(16) 0.0156(14) 0.0020(12) 0.0028(12) -0.0019(13)
C12 0.0173(16) 0.0145(16) 0.0252(16) 0.0003(13) 0.0017(13) 0.0022(13)
C14 0.0151(15) 0.0178(17) 0.0225(16) -0.0031(13) -0.0012(13) -0.0004(13)
C8 0.0186(16) 0.0144(17) 0.0181(15) 0.0000(12) -0.0027(12) -0.0004(13)
C3 0.0177(16) 0.0149(17) 0.0223(16) 0.0043(13) 0.0048(13) 0.0042(13)
C25 0.0279(18) 0.0181(18) 0.0278(17) 0.0078(14) -0.0080(14) -0.0047(15)
C22 0.0183(16) 0.0184(17) 0.0201(16) 0.0048(13) -0.0008(13) -0.0005(14)
C21 0.0203(17) 0.0204(18) 0.0328(18) 0.0002(14) 0.0076(14) 0.0008(14)
C5 0.0281(18) 0.0131(17) 0.0225(16) -0.0021(13) 0.0007(14) -0.0050(14)
C41 0.0252(18) 0.029(2) 0.0270(17) 0.0039(15) 0.0034(15) 0.0007(16)
C24 0.033(2) 0.0203(18) 0.0230(17) 0.0008(14) -0.0061(14) 0.0048(15)
C6 0.0181(16) 0.0145(17) 0.0250(16) 0.0001(13) 0.0006(13) 0.0009(14)
B 0.0148(18) 0.0142(19) 0.0272(19) -0.0004(15) -0.0021(15) -0.0041(15)
C2 0.0184(16) 0.0108(16) 0.0154(14) 0.0048(12) 0.0023(12) -0.0010(13)
C18 0.0197(16) 0.0177(18) 0.0211(15) -0.0025(13) -0.0029(13) 0.0025(13)
C11 0.0152(16) 0.0210(18) 0.0292(17) -0.0066(14) -0.0025(14) 0.0004(14)
C30 0.043(2) 0.042(2) 0.0224(17) 0.0055(16) -0.0002(16) -0.0093(19)
C44 0.037(2) 0.0227(19) 0.0309(18) 0.0022(15) 0.0013(16) -0.0056(16)
C38 0.0155(16) 0.0156(17) 0.0270(16) 0.0018(13) 0.0041(13) -0.0033(13)
C4 0.0299(18) 0.0108(16) 0.0238(16) 0.0011(13) 0.0068(14) 0.0017(14)
C46 0.0321(19) 0.029(2) 0.0219(16) -0.0029(14) 0.0004(14) -0.0084(16)
C23 0.0274(18) 0.0185(18) 0.0259(17) 0.0085(14) -0.0003(14) 0.0013(15)
C9 0.0267(18) 0.029(2) 0.0230(16) 0.0077(15) -0.0037(14) -0.0050(16)
C15 0.0180(16) 0.0261(19) 0.0218(16) -0.0007(14) 0.0031(13) -0.0007(15)
C17 0.0206(17) 0.0254(19) 0.0257(16) -0.0065(14) -0.0058(14) 0.0079(15)
C28 0.0217(17) 0.0245(19) 0.0220(16) 0.0009(14) 0.0001(13) -0.0043(15)
C20 0.0169(17) 0.025(2) 0.038(2) 0.0042(15) -0.0042(15) 0.0013(15)
C39 0.0246(18) 0.0188(19) 0.042(2) -0.0006(16) 0.0051(16) -0.0037(15)
C16 0.0170(17) 0.033(2) 0.0220(16) -0.0072(14) 0.0032(13) 0.0026(15)
C29 0.034(2) 0.030(2) 0.0262(17) -0.0053(15) 0.0033(15) -0.0007(17)
C33 0.032(2) 0.041(2) 0.0248(18) 0.0090(16) 0.0053(15) 0.0101(18)
C10 0.0232(18) 0.034(2) 0.0216(16) 0.0007(15) -0.0076(14) -0.0005(16)
C47 0.037(2) 0.025(2) 0.054(2) -0.0024(18) 0.0155(18) 0.0031(18)
C40 0.0154(16) 0.027(2) 0.0343(18) 0.0008(15) -0.0003(14) 0.0025(15)
C45 0.035(2) 0.031(2) 0.0345(19) -0.0005(16) -0.0087(16) -0.0076(17)
C43 0.055(2) 0.029(2) 0.0246(18) -0.0104(15) 0.0103(17) -0.0152(19)
C36 0.051(3) 0.031(2) 0.060(3) -0.012(2) 0.018(2) -0.012(2)
C34 0.033(2) 0.0219(19) 0.041(2) -0.0047(16) 0.0087(17) -0.0078(16)
C27 0.034(2) 0.0197(19) 0.046(2) 0.0027(16) -0.0082(17) 0.0077(16)
C42 0.049(2) 0.023(2) 0.0277(18) -0.0072(15) 0.0053(17) -0.0146(18)
C35 0.032(2) 0.033(2) 0.068(3) -0.013(2) 0.014(2) -0.0118(18)
C32 0.081(3) 0.036(2) 0.043(2) 0.0213(19) 0.011(2) 0.010(2)
C31 0.034(2) 0.028(2) 0.0317(19) 0.0112(16) 0.0107(16) 0.0010(17)
C26 0.0320(19) 0.0170(18) 0.043(2) 0.0118(16) -0.0108(16) -0.0036(16)

loop_
_atom_type_symbol
_atom_type_description
_atom_type_scat_dispersion_real
_atom_type_scat_dispersion_imag
_atom_type_scat_source
C C 0.0033 0.0016 'International Tables Vol C Tables 4.2.6.8 and 6.1.1.4'
H H 0.0000 0.0000 'International Tables Vol C Tables 4.2.6.8 and 6.1.1.4'
B B 0.0013 0.0007 'International Tables Vol C Tables 4.2.6.8 and 6.1.1.4'
N N 0.0061 0.0033 'International Tables Vol C Tables 4.2.6.8 and 6.1.1.4'
Si Si 0.0817 0.0704 'International Tables Vol C Tables 4.2.6.8 and 6.1.1.4'
P P 0.1023 0.0942 'International Tables Vol C Tables 4.2.6.8 and 6.1.1.4'
Fe Fe 0.3463 0.8444 'International Tables Vol C Tables 4.2.6.8 and 6.1.1.4'

loop_
_geom_angle_atom_site_label_1
_geom_angle_atom_site_label_2
_geom_angle_atom_site_label_3
_geom_angle
N2 Fe C37 105.36(12)
N2 Fe P1 116.21(9)
C37 Fe P1 95.53(9)
N2 Fe P2 123.79(9)
C37 Fe P2 86.14(9)
P1 Fe P2 117.06(3)
C2 P1 C22 100.00(13)
C2 P1 C19 101.47(14)
C22 P1 C19 103.25(14)
C2 P1 Fe 116.13(10)
C22 P1 Fe 112.39(10)
C19 P1 Fe 120.81(10)
C8 P2 C28 102.65(14)
C8 P2 C25 99.10(14)
C28 P2 C25 104.12(14)
C8 P2 Fe 119.67(10)
C28 P2 Fe 116.83(10)
C25 P2 Fe 112.00(10)
C14 P3 C31 102.39(15)
C14 P3 C34 99.44(15)
C31 P3 C34 104.71(16)
N3 Si2 C46 111.05(14)
N3 Si2 C47 108.65(15)
C46 Si2 C47 113.87(17)
N3 Si2 C43 96.22(14)
C46 Si2 C43 112.96(16)
C47 Si2 C43 112.66(18)
N3 Si1 C44 111.88(14)
N3 Si1 C45 111.21(14)
C44 Si1 C45 109.90(17)
N3 Si1 C42 97.77(14)
C44 Si1 C42 110.63(16)
C45 Si1 C42 115.00(17)
C37 N1 C38 172.3(3)
C18 C13 C14 115.5(3)
C18 C13 B 114.2(3)
C14 C13 B 129.6(3)
N1 C37 Fe 173.5(3)
N2 N3 Si2 121.38(19)
N2 N3 Si1 123.70(19)
Si2 N3 Si1 114.89(13)
C8 C7 C12 116.5(3)
C8 C7 B 125.1(3)
C12 C7 B 118.2(3)
C21 C19 C20 111.6(3)
C21 C19 P1 112.0(2)
C20 C19 P1 113.1(2)
N3 N2 Fe 162.6(2)
C2 C1 C6 116.9(3)
C2 C1 B 124.0(3)
C6 C1 B 119.1(3)
C11 C12 C7 122.2(3)
C15 C14 C13 119.3(3)
C15 C14 P3 118.6(2)
C13 C14 P3 122.1(2)
C9 C8 C7 121.0(3)
C9 C8 P2 124.1(2)
C7 C8 P2 114.8(2)
C4 C3 C2 120.7(3)
C27 C25 C26 110.3(3)
C27 C25 P2 109.9(2)
C26 C25 P2 112.8(2)
C24 C22 C23 110.7(2)
C24 C22 P1 114.7(2)
C23 C22 P1 114.4(2)
C6 C5 C4 119.7(3)
C5 C6 C1 122.4(3)
C7 B C1 110.2(2)
C7 B C13 109.7(3)
C1 B C13 124.1(3)
C1 C2 C3 120.7(3)
C1 C2 P1 114.6(2)
C3 C2 P1 124.7(2)
C17 C18 C13 124.0(3)
C12 C11 C10 119.8(3)
N1 C38 C39 108.9(2)
N1 C38 C40 108.1(2)
C39 C38 C40 109.8(3)
N1 C38 C41 108.5(2)
C39 C38 C41 110.0(3)
C40 C38 C41 111.4(3)
C3 C4 C5 119.6(3)
C10 C9 C8 121.1(3)
C16 C15 C14 122.6(3)
C18 C17 C16 119.6(3)
C30 C28 C29 108.8(3)
C30 C28 P2 119.5(2)
C29 C28 P2 108.9(2)
C15 C16 C17 119.0(3)
C9 C10 C11 119.2(3)
C42 C43 Si2 108.6(2)
C36 C34 C35 110.7(3)
C36 C34 P3 111.3(3)
C35 C34 P3 117.9(2)
C43 C42 Si1 109.1(2)
C33 C31 C32 109.7(3)
C33 C31 P3 110.7(2)
C32 C31 P3 108.5(2)

loop_
_geom_bond_atom_site_label_1
_geom_bond_atom_site_label_2
_geom_bond_distance
Fe N2 1.640(2)
Fe C37 1.824(3)
Fe P1 2.2450(9)
Fe P2 2.2478(8)
P1 C2 1.835(3)
P1 C22 1.868(3)
P1 C19 1.868(3)
P2 C8 1.825(3)
P2 C28 1.868(3)
P2 C25 1.873(3)
P3 C14 1.854(3)
P3 C31 1.870(3)
P3 C34 1.883(4)
Si2 N3 1.770(3)
Si2 C46 1.842(3)
Si2 C47 1.856(4)
Si2 C43 1.871(3)
Si1 N3 1.772(3)
Si1 C44 1.846(3)
Si1 C45 1.850(4)
Si1 C42 1.872(3)
N1 C37 1.177(4)
N1 C38 1.458(4)
C13 C18 1.418(4)
C13 C14 1.425(4)
C13 B 1.608(5)
N3 N2 1.351(3)
C7 C8 1.392(4)
C7 C12 1.413(4)
C7 B 1.597(4)
C19 C21 1.525(4)
C19 C20 1.530(4)
C1 C2 1.400(4)
C1 C6 1.406(4)
C1 B 1.606(5)
C12 C11 1.378(4)
C14 C15 1.410(4)
C8 C9 1.390(4)
C3 C4 1.379(4)
C3 C2 1.401(4)
C25 C27 1.524(5)
C25 C26 1.526(4)
C22 C24 1.532(4)
C22 C23 1.536(4)
C5 C6 1.380(4)
C5 C4 1.388(4)
C41 C38 1.527(4)
C18 C17 1.371(4)
C11 C10 1.382(4)
C30 C28 1.528(4)
C38 C39 1.526(4)
C38 C40 1.527(4)
C9 C10 1.378(4)
C15 C16 1.371(4)
C17 C16 1.382(5)
C28 C29 1.533(5)
C33 C31 1.520(5)
C43 C42 1.545(5)
C36 C34 1.530(5)
C34 C35 1.536(5)
C32 C31 1.531(5)
